data_2233726
loop_
_publ_author_name
'Sohail, Muhammad'
'Asghar, Muhammad Nadeem'
'Tahir, M. Nawaz'
'Shafique, Muhammad'
'Ashfaq, Muhammad'

_publ_section_title
;
 Methyl 4-{[(4-methylphenyl)sulfonyl]amino}benzoate
;
_journal_coeditor_code BQ2337
_journal_issue 3
_journal_name_full 'Acta Crystallographica Section E'
_journal_page_first o666
_journal_paper_doi 10.1107/S160053681200476X
_journal_volume 68
_journal_year 2012
_chemical_formula_iupac 'C15 H15 N O4 S'
_chemical_formula_moiety 'C15 H15 N O4 S'
_chemical_formula_sum 'C15 H15 N O4 S'
_chemical_formula_weight 305.34
_chemical_name_systematic
;
Methyl 4-{[(4-methylphenyl)sulfonyl]amino}benzoate
;
_space_group_IT_number 14
_symmetry_cell_setting monoclinic
_symmetry_space_group_name_Hall '-P 2yn'
_symmetry_space_group_name_H-M 'P 1 21/n 1'
_atom_sites_solution_hydrogens geom
_atom_sites_solution_primary direct
_atom_sites_solution_secondary difmap
_audit_creation_method SHELXL97
_cell_angle_alpha 90
_cell_angle_beta 92.7690(10)
_cell_angle_gamma 90
_cell_formula_units_Z 4
_cell_length_a 7.9332(2)
_cell_length_b 8.2265(2)
_cell_length_c 22.7419(5)
_cell_measurement_reflns_used 2488
_cell_measurement_temperature 296(2)
_cell_measurement_theta_max 25.25
_cell_measurement_theta_min 2.63
_cell_volume 1482.46(6)
_computing_cell_refinement 'SAINT (Bruker, 2009)'
_computing_data_collection 'APEX2 (Bruker, 2009)'
_computing_data_reduction 'SAINT (Bruker, 2009)'
_computing_molecular_graphics
;
ORTEP-3 for Windows (Farrugia, 1997) and PLATON (Spek, 2009)
;
_computing_publication_material
;
WinGX (Farrugia, 1999) and PLATON (Spek, 2009)
;
_computing_structure_refinement 'SHELXL97 (Sheldrick, 2008)'
_computing_structure_solution 'SHELXS97 (Sheldrick, 2008)'
_diffrn_ambient_temperature 296(2)
_diffrn_detector_area_resol_mean 8.00
_diffrn_measured_fraction_theta_full 0.998
_diffrn_measured_fraction_theta_max 0.998
_diffrn_measurement_device_type 'Bruker Kappa APEXII CCD'
_diffrn_measurement_method \w
_diffrn_radiation_monochromator graphite
_diffrn_radiation_source 'fine-focus sealed tube'
_diffrn_radiation_type MoK\a
_diffrn_radiation_wavelength 0.71073
_diffrn_reflns_av_R_equivalents 0.0203
_diffrn_reflns_av_sigmaI/netI 0.0172
_diffrn_reflns_limit_h_max 9
_diffrn_reflns_limit_h_min -9
_diffrn_reflns_limit_k_max 9
_diffrn_reflns_limit_k_min -9
_diffrn_reflns_limit_l_max 27
_diffrn_reflns_limit_l_min -27
_diffrn_reflns_number 11165
_diffrn_reflns_theta_full 25.25
_diffrn_reflns_theta_max 25.25
_diffrn_reflns_theta_min 2.63
_diffrn_standards_number 0
_exptl_absorpt_coefficient_mu 0.233
_exptl_absorpt_correction_T_max 0.938
_exptl_absorpt_correction_T_min 0.915
_exptl_absorpt_correction_type multi-scan
_exptl_absorpt_process_details '(SADABS; Bruker, 2005)'
_exptl_crystal_colour colourless
_exptl_crystal_density_diffrn 1.368
_exptl_crystal_density_method 'not measured'
_exptl_crystal_description prism
_exptl_crystal_F_000 640
_exptl_crystal_size_max 0.35
_exptl_crystal_size_mid 0.25
_exptl_crystal_size_min 0.22
_refine_diff_density_max 0.284
_refine_diff_density_min -0.269
_refine_ls_goodness_of_fit_ref 1.047
_refine_ls_hydrogen_treatment constr
_refine_ls_matrix_type full
_refine_ls_number_parameters 192
_refine_ls_number_reflns 2677
_refine_ls_number_restraints 0
_refine_ls_restrained_S_all 1.047
_refine_ls_R_factor_all 0.0471
_refine_ls_R_factor_gt 0.0385
_refine_ls_shift/su_max 0.000
_refine_ls_shift/su_mean 0.000
_refine_ls_structure_factor_coef Fsqd
_refine_ls_weighting_details 'calc w = 1/[\s^2^(Fo^2^)+(0.0548P)^2^+0.5778P] where P=(Fo^2^+2Fc^2^)/3'
_refine_ls_weighting_scheme calc
_refine_ls_wR_factor_gt 0.1027
_refine_ls_wR_factor_ref 0.1131
_reflns_number_gt 2234
_reflns_number_total 2677
_reflns_threshold_expression I>2\s(I)
_cod_data_source_file bq2337.cif
_cod_data_source_block I
_cod_original_sg_symbol_H-M 'P 21/n'
_cod_database_code 2233726
_cod_database_fobs_code 2233726

loop_
_symmetry_equiv_pos_site_id
_symmetry_equiv_pos_as_xyz
1 x,y,z
2 1/2-x,1/2+y,1/2-z
3 -x,-y,-z
4 1/2+x,1/2-y,1/2+z

loop_
_atom_site_aniso_label
_atom_site_aniso_U_11
_atom_site_aniso_U_22
_atom_site_aniso_U_33
_atom_site_aniso_U_12
_atom_site_aniso_U_13
_atom_site_aniso_U_23
S1 0.0506(3) 0.0488(3) 0.0540(3) -0.0005(2) 0.0037(2) -0.0092(2)
O1 0.0567(8) 0.0731(10) 0.0721(10) 0.0153(7) -0.0114(7) -0.0152(8)
O2 0.0702(9) 0.0558(9) 0.0707(10) -0.0156(7) 0.0161(8) -0.0158(7)
O3 0.0901(12) 0.0417(9) 0.0834(12) -0.0012(8) -0.0057(9) 0.0020(8)
O4 0.0744(10) 0.0548(9) 0.0572(9) -0.0059(7) 0.0018(7) -0.0106(7)
N1 0.0674(10) 0.0418(9) 0.0478(9) -0.0040(8) 0.0107(8) -0.0028(7)
C1 0.0516(10) 0.0397(10) 0.0432(10) -0.0008(8) 0.0008(8) -0.0022(8)
C2 0.0750(14) 0.0629(14) 0.0600(13) 0.0175(11) 0.0052(11) 0.0180(11)
C3 0.0922(17) 0.0678(15) 0.0543(13) 0.0031(13) 0.0145(12) 0.0197(11)
C4 0.0620(12) 0.0560(12) 0.0480(11) -0.0152(10) 0.0081(9) -0.0109(9)
C5 0.0540(11) 0.0682(14) 0.0534(12) 0.0063(10) 0.0005(9) 0.0017(10)
C6 0.0584(11) 0.0590(12) 0.0439(10) 0.0046(10) 0.0018(9) 0.0095(9)
C7 0.0740(15) 0.097(2) 0.0652(15) -0.0211(14) 0.0218(12) -0.0148(14)
C8 0.0479(10) 0.0424(10) 0.0460(10) 0.0000(8) 0.0127(8) -0.0030(8)
C9 0.0733(14) 0.0487(12) 0.0532(12) 0.0034(10) -0.0090(10) -0.0004(9)
C10 0.0723(13) 0.0408(11) 0.0583(12) 0.0038(9) -0.0037(10) 0.0050(9)
C11 0.0484(10) 0.0434(10) 0.0486(10) 0.0000(8) 0.0082(8) -0.0015(8)
C12 0.0671(12) 0.0503(11) 0.0431(10) -0.0013(10) 0.0005(9) 0.0009(9)
C13 0.0678(12) 0.0420(10) 0.0478(11) 0.0007(9) 0.0039(9) 0.0050(9)
C14 0.0512(11) 0.0482(12) 0.0573(12) -0.0006(9) 0.0095(9) -0.0038(10)
C15 0.0735(15) 0.0665(15) 0.0773(16) -0.0151(12) 0.0126(12) -0.0254(13)

loop_
_atom_site_type_symbol
_atom_site_label
_atom_site_fract_x
_atom_site_fract_y
_atom_site_fract_z
_atom_site_U_iso_or_equiv
_atom_site_thermal_displace_type
_atom_site_occupancy
_atom_site_disorder_group
S S1 0.44553(6) 0.55050(6) 0.13445(2) 0.0511(2) Uani 1.000 -16
O O1 0.55975(19) 0.43449(19) 0.16030(7) 0.0678(5) Uani 1.000 -16
O O2 0.4968(2) 0.71630(18) 0.12957(7) 0.0652(5) Uani 1.000 -16
O O3 0.2286(2) -0.24936(18) 0.00003(8) 0.0721(6) Uani 1.000 -16
O O4 0.1308(2) -0.11198(18) -0.07868(7) 0.0622(5) Uani 1.000 -16
N N1 0.3940(2) 0.4952(2) 0.06731(7) 0.0521(5) Uani 1.000 -16
C C1 0.2595(2) 0.5454(2) 0.17369(8) 0.0449(6) Uani 1.000 -16
C C2 0.2551(3) 0.4587(3) 0.22508(10) 0.0659(8) Uani 1.000 -16
C C3 0.1124(3) 0.4643(3) 0.25712(10) 0.0711(9) Uani 1.000 -16
C C4 -0.0272(3) 0.5533(3) 0.23879(9) 0.0552(7) Uani 1.000 -16
C C5 -0.0206(3) 0.6378(3) 0.18633(9) 0.0586(7) Uani 1.000 -16
C C6 0.1211(3) 0.6352(3) 0.15395(9) 0.0538(6) Uani 1.000 -16
C C7 -0.1815(3) 0.5595(4) 0.27480(11) 0.0781(10) Uani 1.000 -16
C C8 0.3434(2) 0.3396(2) 0.04751(8) 0.0451(6) Uani 1.000 -16
C C9 0.3805(3) 0.1972(3) 0.07832(10) 0.0588(7) Uani 1.000 -16
C C10 0.3323(3) 0.0495(2) 0.05412(9) 0.0574(7) Uani 1.000 -16
C C11 0.2481(2) 0.0400(2) -0.00030(8) 0.0466(6) Uani 1.000 -16
C C12 0.2112(3) 0.1827(3) -0.03051(9) 0.0536(6) Uani 1.000 -16
C C13 0.2571(3) 0.3307(2) -0.00672(9) 0.0525(6) Uani 1.000 -16
C C14 0.2038(3) -0.1214(3) -0.02501(9) 0.0520(7) Uani 1.000 -16
C C15 0.0800(3) -0.2637(3) -0.10630(12) 0.0721(9) Uani 1.000 -16
H H1 0.39816 0.56949 0.04082 0.0625 Uiso 1.000 -16
H H2 0.34755 0.39672 0.23815 0.0791 Uiso 1.000 -16
H H3 0.11033 0.40628 0.29218 0.0853 Uiso 1.000 -16
H H5 -0.11403 0.69750 0.17272 0.0703 Uiso 1.000 -16
H H6 0.12372 0.69359 0.11898 0.0645 Uiso 1.000 -16
H H7A -0.22071 0.66961 0.27694 0.1174 Uiso 1.000 -16
H H7B -0.15350 0.52002 0.31379 0.1174 Uiso 1.000 -16
H H7C -0.26853 0.49272 0.25664 0.1174 Uiso 1.000 -16
H H9 0.43730 0.20136 0.11503 0.0705 Uiso 1.000 -16
H H10 0.35718 -0.04558 0.07491 0.0688 Uiso 1.000 -16
H H12 0.15469 0.17832 -0.06728 0.0642 Uiso 1.000 -16
H H13 0.22991 0.42566 -0.02725 0.0630 Uiso 1.000 -16
H H15A 0.17843 -0.32685 -0.11387 0.1082 Uiso 1.000 -16
H H15B 0.01810 -0.24183 -0.14275 0.1082 Uiso 1.000 -16
H H15C 0.00991 -0.32322 -0.08062 0.1082 Uiso 1.000 -16

loop_
_atom_type_symbol
_atom_type_description
_atom_type_scat_dispersion_real
_atom_type_scat_dispersion_imag
_atom_type_scat_source
C C 0.0033 0.0016 'International Tables Vol C Tables 4.2.6.8 and 6.1.1.4'
H H 0.0000 0.0000 'International Tables Vol C Tables 4.2.6.8 and 6.1.1.4'
N N 0.0061 0.0033 'International Tables Vol C Tables 4.2.6.8 and 6.1.1.4'
O O 0.0106 0.0060 'International Tables Vol C Tables 4.2.6.8 and 6.1.1.4'
S S 0.1246 0.1234 'International Tables Vol C Tables 4.2.6.8 and 6.1.1.4'

loop_
_geom_angle_atom_site_label_1
_geom_angle_atom_site_label_2
_geom_angle_atom_site_label_3
_geom_angle
_geom_angle_publ_flag
O1 S1 O2 119.61(9) no
O1 S1 N1 109.05(9) no
O1 S1 C1 107.88(9) no
O2 S1 N1 104.69(9) no
O2 S1 C1 108.10(9) no
N1 S1 C1 106.87(8) no
C14 O4 C15 116.68(18) no
S1 N1 C8 127.52(13) no
S1 N1 H1 116.00 no
C8 N1 H1 116.00 no
S1 C1 C2 120.04(15) no
C2 C1 C6 120.20(18) no
S1 C1 C6 119.68(15) no
C1 C2 C3 119.3(2) no
C2 C3 C4 121.9(2) no
C5 C4 C7 121.2(2) no
C3 C4 C5 117.7(2) no
C3 C4 C7 121.1(2) no
C4 C5 C6 121.4(2) no
C1 C6 C5 119.5(2) no
N1 C8 C13 117.01(15) no
C9 C8 C13 119.26(17) no
N1 C8 C9 123.70(17) no
C8 C9 C10 119.6(2) no
C9 C10 C11 121.35(18) no
C10 C11 C12 118.60(17) no
C12 C11 C14 122.18(18) no
C10 C11 C14 119.21(16) no
C11 C12 C13 120.68(19) no
C8 C13 C12 120.54(17) no
O4 C14 C11 112.48(19) no
O3 C14 O4 122.5(2) no
O3 C14 C11 124.98(19) no
C1 C2 H2 120.00 no
C3 C2 H2 120.00 no
C2 C3 H3 119.00 no
C4 C3 H3 119.00 no
C4 C5 H5 119.00 no
C6 C5 H5 119.00 no
C1 C6 H6 120.00 no
C5 C6 H6 120.00 no
C4 C7 H7A 109.00 no
C4 C7 H7B 109.00 no
C4 C7 H7C 109.00 no
H7A C7 H7B 109.00 no
H7A C7 H7C 110.00 no
H7B C7 H7C 109.00 no
C8 C9 H9 120.00 no
C10 C9 H9 120.00 no
C9 C10 H10 119.00 no
C11 C10 H10 119.00 no
C11 C12 H12 120.00 no
C13 C12 H12 120.00 no
C8 C13 H13 120.00 no
C12 C13 H13 120.00 no
O4 C15 H15A 109.00 no
O4 C15 H15B 109.00 no
O4 C15 H15C 109.00 no
H15A C15 H15B 109.00 no
H15A C15 H15C 109.00 no
H15B C15 H15C 110.00 no

loop_
_geom_bond_atom_site_label_1
_geom_bond_atom_site_label_2
_geom_bond_distance
_geom_bond_publ_flag
S1 O1 1.4234(16) no
S1 O2 1.4292(16) no
S1 N1 1.6264(17) no
S1 C1 1.7617(17) no
O3 C14 1.208(3) no
O4 C14 1.328(3) no
O4 C15 1.446(3) no
N1 C8 1.409(2) no
N1 H1 0.8600 no
C1 C6 1.380(3) no
C1 C2 1.371(3) no
C2 C3 1.376(3) no
C3 C4 1.375(3) no
C4 C7 1.506(3) no
C4 C5 1.384(3) no
C5 C6 1.374(3) no
C8 C13 1.383(3) no
C8 C9 1.389(3) no
C9 C10 1.380(3) no
C10 C11 1.380(3) no
C11 C14 1.478(3) no
C11 C12 1.384(3) no
C12 C13 1.374(3) no
C2 H2 0.9300 no
C3 H3 0.9300 no
C5 H5 0.9300 no
C6 H6 0.9300 no
C7 H7A 0.9600 no
C7 H7B 0.9600 no
C7 H7C 0.9600 no
C9 H9 0.9300 no
C10 H10 0.9300 no
C12 H12 0.9300 no
C13 H13 0.9300 no
C15 H15A 0.9600 no
C15 H15B 0.9600 no
C15 H15C 0.9600 no

loop_
_geom_hbond_atom_site_label_D
_geom_hbond_atom_site_label_H
_geom_hbond_atom_site_label_A
_geom_hbond_site_symmetry_A
_geom_hbond_distance_DH
_geom_hbond_distance_HA
_geom_hbond_distance_DA
_geom_hbond_angle_DHA
_geom_hbond_publ_flag
N1 H1 O3 1_565 0.86 2.1800 2.878(2) 138 yes
C2 H2 O1 . 0.93 2.5200 2.898(3) 105 yes
C3 H3 O2 2_545 0.93 2.5500 3.431(3) 159 yes
C7 H7C O1 1_455 0.96 2.5700 3.396(3) 145 yes
C9 H9 O1 . 0.93 2.3600 3.009(3) 126 yes
C10 H10 O2 1_545 0.93 2.5400 3.456(2) 166 yes
C15 H15A O1 3_655 0.96 2.5300 3.463(3) 162 yes

loop_
_geom_torsion_atom_site_label_1
_geom_torsion_atom_site_label_2
_geom_torsion_atom_site_label_3
_geom_torsion_atom_site_label_4
_geom_torsion
_geom_torsion_publ_flag
O1 S1 N1 C8 47.14(18) no
O2 S1 N1 C8 176.25(15) no
C1 S1 N1 C8 -69.23(17) no
O1 S1 C1 C2 9.46(19) no
O1 S1 C1 C6 -173.61(16) no
O2 S1 C1 C2 -121.20(17) no
O2 S1 C1 C6 55.73(18) no
N1 S1 C1 C2 126.60(17) no
N1 S1 C1 C6 -56.47(18) no
C15 O4 C14 O3 0.5(3) no
C15 O4 C14 C11 -178.99(17) no
S1 N1 C8 C9 -21.7(3) no
S1 N1 C8 C13 160.56(16) no
S1 C1 C2 C3 175.92(17) no
C6 C1 C2 C3 -1.0(3) no
S1 C1 C6 C5 -176.55(17) no
C2 C1 C6 C5 0.4(3) no
C1 C2 C3 C4 0.7(4) no
C2 C3 C4 C5 0.3(4) no
C2 C3 C4 C7 -179.3(2) no
C3 C4 C5 C6 -0.9(4) no
C7 C4 C5 C6 178.7(2) no
C4 C5 C6 C1 0.6(4) no
N1 C8 C9 C10 -177.01(19) no
C13 C8 C9 C10 0.7(3) no
N1 C8 C13 C12 176.58(19) no
C9 C8 C13 C12 -1.2(3) no
C8 C9 C10 C11 0.2(3) no
C9 C10 C11 C12 -0.4(3) no
C9 C10 C11 C14 178.2(2) no
C10 C11 C12 C13 -0.2(3) no
C14 C11 C12 C13 -178.7(2) no
C10 C11 C14 O3 3.6(3) no
C10 C11 C14 O4 -176.90(19) no
C12 C11 C14 O3 -177.8(2) no
C12 C11 C14 O4 1.7(3) no
C11 C12 C13 C8 1.0(3) no

loop_
_cod_related_entry_id
_cod_related_entry_database
_cod_related_entry_code
1 ChemSpider 693351
